data_2217180
loop_
_publ_author_name
'Mague, Joel T.'
'Linhardt, Lisa'
'Medina, Iliana'
'Fink, Mark J.'

_publ_section_title
;
 1-Bromo-2,4,6-tricyclohexylbenzene
;
_journal_coeditor_code LH2584
_journal_issue 1
_journal_name_full 'Acta Crystallographica Section E'
_journal_page_first o335
_journal_page_last o335
_journal_paper_doi 10.1107/S1600536807067062
_journal_volume 64
_journal_year 2008
_chemical_formula_iupac 'C24 H35 Br'
_chemical_formula_moiety 'C24 H35 Br'
_chemical_formula_sum 'C24 H35 Br'
_chemical_formula_weight 403.43
_chemical_name_systematic
;
1-Bromo-2,4,6-tricyclohexylbenzene
;
_space_group_IT_number 14
_symmetry_cell_setting monoclinic
_symmetry_space_group_name_Hall '-P 2ybc'
_symmetry_space_group_name_H-M 'P 1 21/c 1'
_atom_sites_solution_hydrogens geom
_atom_sites_solution_primary direct
_atom_sites_solution_secondary difmap
_audit_creation_method SHELXL-97
_cell_angle_alpha 90.00
_cell_angle_beta 99.9120(10)
_cell_angle_gamma 90.00
_cell_formula_units_Z 4
_cell_length_a 15.5100(10)
_cell_length_b 11.6718(8)
_cell_length_c 11.3431(8)
_cell_measurement_reflns_used 7741
_cell_measurement_temperature 100(2)
_cell_measurement_theta_max 28.244
_cell_measurement_theta_min 2.196
_cell_volume 2022.8(2)
_computing_cell_refinement 'SAINT-Plus (Bruker, 2004)'
_computing_data_collection 'SMART (Bruker, 2000)'
_computing_data_reduction 'SAINT-Plus (Bruker, 2004)'
_computing_molecular_graphics 'SHELXTL (Bruker, 2000)'
_computing_publication_material 'SHELXTL (Bruker, 2000)'
_computing_structure_refinement 'SHELXL97 (Sheldrick, 1997)'
_computing_structure_solution 'SHELXS97 (Sheldrick, 1997)'
_diffrn_ambient_temperature 100(2)
_diffrn_measured_fraction_theta_full 0.995
_diffrn_measured_fraction_theta_max 0.995
_diffrn_measurement_device_type 'Bruker SMART APEXI CCD area-detector'
_diffrn_measurement_method 'phi and omega scans'
_diffrn_radiation_monochromator graphite
_diffrn_radiation_source 'fine-focus sealed tube'
_diffrn_radiation_type MoK\a
_diffrn_radiation_wavelength 0.71073
_diffrn_reflns_av_R_equivalents 0.0439
_diffrn_reflns_av_sigmaI/netI 0.0445
_diffrn_reflns_limit_h_max 20
_diffrn_reflns_limit_h_min -20
_diffrn_reflns_limit_k_max 15
_diffrn_reflns_limit_k_min -15
_diffrn_reflns_limit_l_max 14
_diffrn_reflns_limit_l_min -14
_diffrn_reflns_number 17176
_diffrn_reflns_theta_full 27.50
_diffrn_reflns_theta_max 27.50
_diffrn_reflns_theta_min 1.33
_exptl_absorpt_coefficient_mu 2.036
_exptl_absorpt_correction_T_max 0.9210
_exptl_absorpt_correction_T_min 0.7424
_exptl_absorpt_correction_type multi-scan
_exptl_absorpt_process_details '(SADABS; Sheldrick, 2002)'
_exptl_crystal_colour Colorless
_exptl_crystal_density_diffrn 1.325
_exptl_crystal_density_method 'not measured'
_exptl_crystal_description Plate
_exptl_crystal_F_000 856
_exptl_crystal_size_max 0.203
_exptl_crystal_size_mid 0.114
_exptl_crystal_size_min 0.04
_refine_diff_density_max 0.481
_refine_diff_density_min -0.323
_refine_ls_extinction_method none
_refine_ls_goodness_of_fit_ref 1.083
_refine_ls_hydrogen_treatment constr
_refine_ls_matrix_type full
_refine_ls_number_parameters 226
_refine_ls_number_reflns 4621
_refine_ls_number_restraints 0
_refine_ls_restrained_S_all 1.083
_refine_ls_R_factor_all 0.0489
_refine_ls_R_factor_gt 0.0328
_refine_ls_shift/su_max 0.001
_refine_ls_shift/su_mean 0.000
_refine_ls_structure_factor_coef Fsqd
_refine_ls_weighting_details 'calc w=1/[\s^2^(Fo^2^)+(0.0478P)^2^] where P=(Fo^2^+2Fc^2^)/3'
_refine_ls_weighting_scheme calc
_refine_ls_wR_factor_gt 0.0753
_refine_ls_wR_factor_ref 0.0902
_reflns_number_gt 3711
_reflns_number_total 4621
_reflns_threshold_expression >2\s(I)
_cod_data_source_file lh2584.cif
_cod_data_source_block I
_cod_depositor_comments
;
The following automatic conversions were performed:
'_symmetry_cell_setting' value 'Monoclinic' changed to 'monoclinic'
according to '/home/saulius/struct/CIF-dictionaries/cif_core.dic'
dictionary named 'cif_core.dic' version 2.4.1 from 2010-06-29.

Automatic conversion script
Id: cif_fix_enum 1527 2010-12-29 10:47:43Z saulius 

The following automatic conversions were performed:

'_symmetry_cell_setting' value 'Monoclinic' changed to 'monoclinic'
according to /home/saulius/struct/CIF-dictionaries/cif_core.dic
dictionary named 'cif_core.dic' version 2.4.1 from 2010-06-29.

Automatic conversion script
Id: cif_fix_values 1715 2011-07-08 13:25:40Z adriana 
;
_cod_original_cell_volume 2022.7(2)
_cod_original_sg_symbol_H-M 'P 21/c'
_cod_database_code 2217180
_cod_database_fobs_code 2217180

loop_
_symmetry_equiv_pos_as_xyz
'x, y, z'
'-x, y+1/2, -z+1/2'
'-x, -y, -z'
'x, -y-1/2, z-1/2'

loop_
_atom_site_type_symbol
_atom_site_label
_atom_site_fract_x
_atom_site_fract_y
_atom_site_fract_z
_atom_site_U_iso_or_equiv
_atom_site_adp_type
_atom_site_calc_flag
_atom_site_refinement_flags
_atom_site_occupancy
Br Br1 0.629009(15) 0.56395(2) 1.082654(19) 0.01661(8) Uani d . 1
C C1 0.68387(15) 0.56480(19) 0.94340(19) 0.0126(4) Uani d . 1
C C2 0.63806(15) 0.61497(19) 0.8383(2) 0.0131(5) Uani d . 1
C C3 0.68065(15) 0.61665(19) 0.7398(2) 0.0138(5) Uani d . 1
H H3 0.6525 0.6525 0.6682 0.017 Uiso calc R 1
C C4 0.76278(15) 0.56804(19) 0.7419(2) 0.0138(5) Uani d . 1
C C5 0.80369(15) 0.51719(19) 0.8475(2) 0.0135(5) Uani d . 1
H H5 0.8595 0.4830 0.8494 0.016 Uiso calc R 1
C C6 0.76628(15) 0.51420(19) 0.95094(19) 0.0126(5) Uani d . 1
C C7 0.54657(15) 0.66413(19) 0.83056(19) 0.0134(5) Uani d . 1
H H7 0.5160 0.6171 0.8845 0.016 Uiso calc R 1
C C8 0.49112(15) 0.6580(2) 0.7052(2) 0.0176(5) Uani d . 1
H H8A 0.5194 0.7036 0.6489 0.021 Uiso calc R 1
H H8B 0.4876 0.5775 0.6773 0.021 Uiso calc R 1
C C9 0.39895(15) 0.7037(2) 0.7055(2) 0.0178(5) Uani d . 1
H H9A 0.3649 0.7007 0.6233 0.021 Uiso calc R 1
H H9B 0.3691 0.6547 0.7572 0.021 Uiso calc R 1
C C10 0.40203(16) 0.8265(2) 0.7510(2) 0.0192(5) Uani d . 1
H H10A 0.3418 0.8537 0.7531 0.023 Uiso calc R 1
H H10B 0.4278 0.8767 0.6958 0.023 Uiso calc R 1
C C11 0.45671(15) 0.8340(2) 0.8763(2) 0.0183(5) Uani d . 1
H H11A 0.4281 0.7890 0.9328 0.022 Uiso calc R 1
H H11B 0.4601 0.9147 0.9033 0.022 Uiso calc R 1
C C12 0.54896(15) 0.78791(19) 0.8769(2) 0.0154(5) Uani d . 1
H H12A 0.5825 0.7907 0.9594 0.019 Uiso calc R 1
H H12B 0.5793 0.8371 0.8259 0.019 Uiso calc R 1
C C13 0.80663(15) 0.56872(19) 0.63217(19) 0.0129(4) Uani d . 1
H H13 0.8599 0.5193 0.6508 0.015 Uiso calc R 1
C C14 0.74858(16) 0.5171(2) 0.5220(2) 0.0178(5) Uani d . 1
H H14A 0.7309 0.4386 0.5409 0.021 Uiso calc R 1
H H14B 0.6949 0.5639 0.5008 0.021 Uiso calc R 1
C C15 0.79693(17) 0.5128(2) 0.4158(2) 0.0207(5) Uani d . 1
H H15A 0.7569 0.4834 0.3447 0.025 Uiso calc R 1
H H15B 0.8469 0.4591 0.4339 0.025 Uiso calc R 1
C C16 0.83072(18) 0.6307(2) 0.3873(2) 0.0245(6) Uani d . 1
H H16A 0.7805 0.6815 0.3583 0.029 Uiso calc R 1
H H16B 0.8659 0.6233 0.3226 0.029 Uiso calc R 1
C C17 0.88686(17) 0.6843(2) 0.4972(2) 0.0215(5) Uani d . 1
H H17A 0.9037 0.7629 0.4776 0.026 Uiso calc R 1
H H17B 0.9411 0.6389 0.5198 0.026 Uiso calc R 1
C C18 0.83754(16) 0.6886(2) 0.6028(2) 0.0167(5) Uani d . 1
H H18A 0.7863 0.7400 0.5830 0.020 Uiso calc R 1
H H18B 0.8763 0.7203 0.6737 0.020 Uiso calc R 1
C C19 0.81235(15) 0.45326(19) 1.06289(19) 0.0137(5) Uani d . 1
H H19 0.7958 0.4936 1.1335 0.016 Uiso calc R 1
C C20 0.91201(15) 0.4548(2) 1.0778(2) 0.0204(5) Uani d . 1
H H20A 0.9327 0.5351 1.0789 0.024 Uiso calc R 1
H H20B 0.9304 0.4158 1.0087 0.024 Uiso calc R 1
C C21 0.95395(16) 0.3951(2) 1.1937(2) 0.0230(6) Uani d . 1
H H21A 1.0184 0.3957 1.1999 0.028 Uiso calc R 1
H H21B 0.9392 0.4376 1.2631 0.028 Uiso calc R 1
C C22 0.92215(16) 0.2718(2) 1.1973(2) 0.0231(6) Uani d . 1
H H22A 0.9473 0.2368 1.2751 0.028 Uiso calc R 1
H H22B 0.9425 0.2270 1.1332 0.028 Uiso calc R 1
C C23 0.82232(16) 0.2673(2) 1.1803(2) 0.0190(5) Uani d . 1
H H23A 0.8030 0.1864 1.1768 0.023 Uiso calc R 1
H H23B 0.8026 0.3038 1.2498 0.023 Uiso calc R 1
C C24 0.78019(16) 0.3286(2) 1.0658(2) 0.0171(5) Uani d . 1
H H24A 0.7158 0.3281 1.0603 0.021 Uiso calc R 1
H H24B 0.7944 0.2867 0.9957 0.021 Uiso calc R 1

loop_
_atom_site_aniso_label
_atom_site_aniso_U_11
_atom_site_aniso_U_22
_atom_site_aniso_U_33
_atom_site_aniso_U_12
_atom_site_aniso_U_13
_atom_site_aniso_U_23
Br1 0.01767(13) 0.02172(14) 0.01130(12) 0.00188(10) 0.00488(9) 0.00310(10)
C1 0.0161(11) 0.0139(11) 0.0091(10) -0.0030(9) 0.0054(9) 0.0000(9)
C2 0.0145(11) 0.0122(11) 0.0125(11) -0.0019(9) 0.0016(9) -0.0002(9)
C3 0.0172(12) 0.0139(11) 0.0098(10) 0.0000(9) 0.0008(9) 0.0007(9)
C4 0.0176(11) 0.0126(11) 0.0113(10) -0.0037(9) 0.0027(9) 0.0001(9)
C5 0.0135(11) 0.0132(11) 0.0133(11) 0.0011(9) 0.0009(9) -0.0009(9)
C6 0.0157(11) 0.0106(11) 0.0107(11) -0.0024(9) -0.0001(9) 0.0007(9)
C7 0.0155(11) 0.0148(12) 0.0101(10) -0.0004(9) 0.0032(9) 0.0011(9)
C8 0.0185(12) 0.0201(12) 0.0131(11) 0.0033(10) -0.0002(9) -0.0034(10)
C9 0.0144(12) 0.0232(13) 0.0149(11) 0.0014(10) -0.0004(9) 0.0012(10)
C10 0.0185(13) 0.0186(12) 0.0208(12) 0.0043(10) 0.0048(10) 0.0041(10)
C11 0.0213(13) 0.0138(12) 0.0205(12) 0.0023(10) 0.0055(10) -0.0009(10)
C12 0.0194(12) 0.0155(12) 0.0119(11) -0.0008(9) 0.0040(9) -0.0002(9)
C13 0.0153(11) 0.0141(11) 0.0096(10) 0.0016(9) 0.0030(9) 0.0002(9)
C14 0.0210(13) 0.0185(12) 0.0137(11) 0.0012(10) 0.0024(10) -0.0004(10)
C15 0.0266(14) 0.0247(14) 0.0110(12) 0.0003(11) 0.0042(10) -0.0021(10)
C16 0.0351(15) 0.0245(14) 0.0162(12) 0.0034(12) 0.0110(11) 0.0046(11)
C17 0.0271(14) 0.0179(12) 0.0217(13) 0.0002(10) 0.0101(11) 0.0033(10)
C18 0.0211(12) 0.0141(11) 0.0157(11) 0.0001(10) 0.0054(9) 0.0003(9)
C19 0.0174(12) 0.0168(12) 0.0068(10) 0.0000(9) 0.0015(9) 0.0008(9)
C20 0.0147(12) 0.0281(14) 0.0175(12) -0.0021(10) 0.0005(10) 0.0077(10)
C21 0.0165(13) 0.0308(14) 0.0192(13) -0.0010(11) -0.0040(10) 0.0094(11)
C22 0.0220(13) 0.0277(14) 0.0189(13) 0.0060(11) 0.0016(10) 0.0072(11)
C23 0.0226(13) 0.0180(12) 0.0160(12) 0.0001(10) 0.0022(10) 0.0035(10)
C24 0.0187(12) 0.0171(12) 0.0149(11) -0.0012(10) 0.0011(9) 0.0003(9)

loop_
_atom_type_symbol
_atom_type_description
_atom_type_scat_dispersion_real
_atom_type_scat_dispersion_imag
_atom_type_scat_source
C C 0.0033 0.0016 'International Tables Vol C Tables 4.2.6.8 and 6.1.1.4'
H H 0.0000 0.0000 'International Tables Vol C Tables 4.2.6.8 and 6.1.1.4'
Br Br -0.2901 2.4595 'International Tables Vol C Tables 4.2.6.8 and 6.1.1.4'

loop_
_geom_angle_atom_site_label_1
_geom_angle_atom_site_label_2
_geom_angle_atom_site_label_3
_geom_angle
C6 C1 C2 123.5(2)
C6 C1 Br1 118.56(16)
C2 C1 Br1 117.97(16)
C3 C2 C1 116.5(2)
C3 C2 C7 121.0(2)
C1 C2 C7 122.5(2)
C4 C3 C2 122.7(2)
C4 C3 H3 118.7
C2 C3 H3 118.7
C5 C4 C3 118.1(2)
C5 C4 C13 120.5(2)
C3 C4 C13 121.5(2)
C4 C5 C6 122.8(2)
C4 C5 H5 118.6
C6 C5 H5 118.6
C5 C6 C1 116.5(2)
C5 C6 C19 120.6(2)
C1 C6 C19 122.8(2)
C2 C7 C8 113.94(18)
C2 C7 C12 111.61(18)
C8 C7 C12 109.78(18)
C2 C7 H7 107.0
C8 C7 H7 107.0
C12 C7 H7 107.0
C9 C8 C7 110.99(19)
C9 C8 H8A 109.4
C7 C8 H8A 109.4
C9 C8 H8B 109.4
C7 C8 H8B 109.4
H8A C8 H8B 108.0
C10 C9 C8 110.8(2)
C10 C9 H9A 109.5
C8 C9 H9A 109.5
C10 C9 H9B 109.5
C8 C9 H9B 109.5
H9A C9 H9B 108.1
C9 C10 C11 110.45(19)
C9 C10 H10A 109.6
C11 C10 H10A 109.6
C9 C10 H10B 109.6
C11 C10 H10B 109.6
H10A C10 H10B 108.1
C10 C11 C12 110.75(19)
C10 C11 H11A 109.5
C12 C11 H11A 109.5
C10 C11 H11B 109.5
C12 C11 H11B 109.5
H11A C11 H11B 108.1
C11 C12 C7 111.23(19)
C11 C12 H12A 109.4
C7 C12 H12A 109.4
C11 C12 H12B 109.4
C7 C12 H12B 109.4
H12A C12 H12B 108.0
C4 C13 C14 112.55(19)
C4 C13 C18 112.58(18)
C14 C13 C18 110.07(19)
C4 C13 H13 107.1
C14 C13 H13 107.1
C18 C13 H13 107.1
C15 C14 C13 110.94(19)
C15 C14 H14A 109.5
C13 C14 H14A 109.5
C15 C14 H14B 109.5
C13 C14 H14B 109.5
H14A C14 H14B 108.0
C14 C15 C16 111.8(2)
C14 C15 H15A 109.3
C16 C15 H15A 109.3
C14 C15 H15B 109.3
C16 C15 H15B 109.3
H15A C15 H15B 107.9
C15 C16 C17 111.4(2)
C15 C16 H16A 109.3
C17 C16 H16A 109.3
C15 C16 H16B 109.3
C17 C16 H16B 109.3
H16A C16 H16B 108.0
C16 C17 C18 111.2(2)
C16 C17 H17A 109.4
C18 C17 H17A 109.4
C16 C17 H17B 109.4
C18 C17 H17B 109.4
H17A C17 H17B 108.0
C17 C18 C13 110.95(19)
C17 C18 H18A 109.5
C13 C18 H18A 109.5
C17 C18 H18B 109.5
C13 C18 H18B 109.5
H18A C18 H18B 108.0
C6 C19 C20 114.07(19)
C6 C19 C24 110.62(18)
C20 C19 C24 109.54(19)
C6 C19 H19 107.4
C20 C19 H19 107.4
C24 C19 H19 107.4
C19 C20 C21 111.2(2)
C19 C20 H20A 109.4
C21 C20 H20A 109.4
C19 C20 H20B 109.4
C21 C20 H20B 109.4
H20A C20 H20B 108.0
C22 C21 C20 111.2(2)
C22 C21 H21A 109.4
C20 C21 H21A 109.4
C22 C21 H21B 109.4
C20 C21 H21B 109.4
H21A C21 H21B 108.0
C21 C22 C23 110.7(2)
C21 C22 H22A 109.5
C23 C22 H22A 109.5
C21 C22 H22B 109.5
C23 C22 H22B 109.5
H22A C22 H22B 108.1
C24 C23 C22 111.6(2)
C24 C23 H23A 109.3
C22 C23 H23A 109.3
C24 C23 H23B 109.3
C22 C23 H23B 109.3
H23A C23 H23B 108.0
C23 C24 C19 111.56(19)
C23 C24 H24A 109.3
C19 C24 H24A 109.3
C23 C24 H24B 109.3
C19 C24 H24B 109.3
H24A C24 H24B 108.0

loop_
_geom_bond_atom_site_label_1
_geom_bond_atom_site_label_2
_geom_bond_distance
Br1 C1 1.919(2)
C1 C6 1.397(3)
C1 C2 1.406(3)
C2 C3 1.393(3)
C2 C7 1.519(3)
C3 C4 1.391(3)
C3 H3 0.9500
C4 C5 1.388(3)
C4 C13 1.518(3)
C5 C6 1.396(3)
C5 H5 0.9500
C6 C19 1.522(3)
C7 C8 1.532(3)
C7 C12 1.536(3)
C7 H7 1.0000
C8 C9 1.526(3)
C8 H8A 0.9900
C8 H8B 0.9900
C9 C10 1.522(3)
C9 H9A 0.9900
C9 H9B 0.9900
C10 C11 1.527(3)
C10 H10A 0.9900
C10 H10B 0.9900
C11 C12 1.527(3)
C11 H11A 0.9900
C11 H11B 0.9900
C12 H12A 0.9900
C12 H12B 0.9900
C13 C14 1.532(3)
C13 C18 1.534(3)
C13 H13 1.0000
C14 C15 1.526(3)
C14 H14A 0.9900
C14 H14B 0.9900
C15 C16 1.526(4)
C15 H15A 0.9900
C15 H15B 0.9900
C16 C17 1.526(4)
C16 H16A 0.9900
C16 H16B 0.9900
C17 C18 1.529(3)
C17 H17A 0.9900
C17 H17B 0.9900
C18 H18A 0.9900
C18 H18B 0.9900
C19 C20 1.526(3)
C19 C24 1.541(3)
C19 H19 1.0000
C20 C21 1.531(3)
C20 H20A 0.9900
C20 H20B 0.9900
C21 C22 1.524(4)
C21 H21A 0.9900
C21 H21B 0.9900
C22 C23 1.528(3)
C22 H22A 0.9900
C22 H22B 0.9900
C23 C24 1.527(3)
C23 H23A 0.9900
C23 H23B 0.9900
C24 H24A 0.9900
C24 H24B 0.9900

loop_
_geom_torsion_atom_site_label_1
_geom_torsion_atom_site_label_2
_geom_torsion_atom_site_label_3
_geom_torsion_atom_site_label_4
_geom_torsion
C6 C1 C2 C3 -2.6(3)
Br1 C1 C2 C3 178.47(16)
C6 C1 C2 C7 176.8(2)
Br1 C1 C2 C7 -2.1(3)
C1 C2 C3 C4 2.3(3)
C7 C2 C3 C4 -177.1(2)
C2 C3 C4 C5 -0.7(3)
C2 C3 C4 C13 178.5(2)
C3 C4 C5 C6 -0.8(3)
C13 C4 C5 C6 180.0(2)
C4 C5 C6 C1 0.5(3)
C4 C5 C6 C19 177.6(2)
C2 C1 C6 C5 1.2(3)
Br1 C1 C6 C5 -179.83(16)
C2 C1 C6 C19 -175.8(2)
Br1 C1 C6 C19 3.1(3)
C3 C2 C7 C8 28.9(3)
C1 C2 C7 C8 -150.4(2)
C3 C2 C7 C12 -96.1(2)
C1 C2 C7 C12 84.5(3)
C2 C7 C8 C9 177.37(19)
C12 C7 C8 C9 -56.6(3)
C7 C8 C9 C10 57.7(3)
C8 C9 C10 C11 -57.3(3)
C9 C10 C11 C12 56.9(3)
C10 C11 C12 C7 -56.8(3)
C2 C7 C12 C11 -176.34(18)
C8 C7 C12 C11 56.3(2)
C5 C4 C13 C14 125.1(2)
C3 C4 C13 C14 -54.1(3)
C5 C4 C13 C18 -109.8(2)
C3 C4 C13 C18 71.0(3)
C4 C13 C14 C15 -176.62(19)
C18 C13 C14 C15 56.9(3)
C13 C14 C15 C16 -55.6(3)
C14 C15 C16 C17 54.2(3)
C15 C16 C17 C18 -54.5(3)
C16 C17 C18 C13 56.5(3)
C4 C13 C18 C17 176.06(19)
C14 C13 C18 C17 -57.5(3)
C5 C6 C19 C20 30.8(3)
C1 C6 C19 C20 -152.3(2)
C5 C6 C19 C24 -93.2(3)
C1 C6 C19 C24 83.7(3)
C6 C19 C20 C21 178.4(2)
C24 C19 C20 C21 -57.0(3)
C19 C20 C21 C22 57.6(3)
C20 C21 C22 C23 -55.6(3)
C21 C22 C23 C24 54.8(3)
C22 C23 C24 C19 -55.6(3)
C6 C19 C24 C23 -177.29(19)
C20 C19 C24 C23 56.1(2)

loop_
_cod_related_entry_id
_cod_related_entry_database
_cod_related_entry_code
1 ChemSpider 21119565
